data_4347755
loop_
_publ_author_name
'Bazaga-Garc\'ia, Montse'
'Angeli, Giasemi K.'
'Papathanasiou, Konstantinos E.'
'Salcedo, In\'es R'
'Olivera-Pastor, Pascual'
'Losilla, Enrique R.'
'Choquesillo-Lazarte, Duane'
'Hix, Gary B.'
'Cabeza, Aurelio'
'Demadis, Konstantinos D.'

_publ_section_title
;
 Luminescent and Proton Conducting Lanthanide Coordination Networks Based
 On a Zwitterionic Tripodal Triphosphonate.
;
_journal_issue 15
_journal_name_full 'Inorganic chemistry'
_journal_page_first 7414
_journal_page_last 7424
_journal_paper_doi 10.1021/acs.inorgchem.6b00570
_journal_volume 55
_journal_year 2016
_chemical_formula_moiety 'C3 H14 Ho N O11 P3, Cl, 2(H2 O)'
_chemical_formula_sum 'C3 H18 Cl Ho N O13 P3'
_chemical_formula_weight 569.47
_space_group_IT_number 9
_space_group_name_Hall 'C -2yc'
_space_group_name_H-M_alt 'C 1 c 1'
_symmetry_cell_setting monoclinic
_symmetry_space_group_name_H-M 'C 1 c 1'
_atom_sites_solution_hydrogens geom
_atom_sites_solution_primary direct
_atom_sites_solution_secondary difmap
_audit_creation_method SHELXL-97
_cell_angle_alpha 90.00
_cell_angle_beta 115.1570(10)
_cell_angle_gamma 90.00
_cell_formula_units_Z 4
_cell_length_a 11.0600(6)
_cell_length_b 17.4160(8)
_cell_length_c 8.4728(4)
_cell_measurement_reflns_used 9840
_cell_measurement_temperature 100(2)
_cell_measurement_theta_max 30.57
_cell_measurement_theta_min 2.35
_cell_volume 1477.23(13)
_computing_cell_refinement 'Bruker SAINT'
_computing_data_collection 'Bruker APEX2'
_computing_data_reduction 'Bruker SAINT'
_computing_structure_refinement 'SHELXL-97 (Sheldrick, 2008)'
_computing_structure_solution 'SHELXS-97 (Sheldrick, 2008)'
_diffrn_ambient_temperature 100(2)
_diffrn_detector_area_resol_mean 10.4167
_diffrn_measured_fraction_theta_full 0.999
_diffrn_measured_fraction_theta_max 0.999
_diffrn_measurement_device_type 'Bruker D8 Venture'
_diffrn_measurement_method '\f and \w scans'
_diffrn_radiation_monochromator multilayer
_diffrn_radiation_source 'high brilliance microfocus sealed tube'
_diffrn_radiation_type MoK\a
_diffrn_radiation_wavelength 0.71073
_diffrn_reflns_av_R_equivalents 0.0378
_diffrn_reflns_av_sigmaI/netI 0.0331
_diffrn_reflns_limit_h_max 15
_diffrn_reflns_limit_h_min -15
_diffrn_reflns_limit_k_max 24
_diffrn_reflns_limit_k_min -24
_diffrn_reflns_limit_l_max 12
_diffrn_reflns_limit_l_min -12
_diffrn_reflns_number 20403
_diffrn_reflns_theta_full 30.57
_diffrn_reflns_theta_max 30.57
_diffrn_reflns_theta_min 2.34
_exptl_absorpt_coefficient_mu 5.929
_exptl_absorpt_correction_T_max 0.3865
_exptl_absorpt_correction_T_min 0.2307
_exptl_absorpt_correction_type multi-scan
_exptl_absorpt_process_details 'Bruker SADABS, 2008/1'
_exptl_crystal_colour colourless
_exptl_crystal_density_diffrn 2.561
_exptl_crystal_density_method 'not measured'
_exptl_crystal_description block
_exptl_crystal_F_000 1104
_exptl_crystal_size_max 0.35
_exptl_crystal_size_mid 0.29
_exptl_crystal_size_min 0.20
_refine_diff_density_max 0.626
_refine_diff_density_min -0.993
_refine_diff_density_rms 0.144
_refine_ls_abs_structure_details 'Flack H D (1983), Acta Cryst. A39, 876-881'
_refine_ls_abs_structure_Flack 0.036(4)
_refine_ls_extinction_method none
_refine_ls_goodness_of_fit_ref 1.159
_refine_ls_hydrogen_treatment mixed
_refine_ls_matrix_type full
_refine_ls_number_parameters 210
_refine_ls_number_reflns 4391
_refine_ls_number_restraints 2
_refine_ls_restrained_S_all 1.159
_refine_ls_R_factor_all 0.0140
_refine_ls_R_factor_gt 0.0140
_refine_ls_shift/su_max 0.001
_refine_ls_shift/su_mean 0.000
_refine_ls_structure_factor_coef Fsqd
_refine_ls_weighting_details 'calc w=1/[\s^2^(Fo^2^)+(0.0000P)^2^+0.7805P] where P=(Fo^2^+2Fc^2^)/3'
_refine_ls_weighting_scheme calc
_refine_ls_wR_factor_gt 0.0397
_refine_ls_wR_factor_ref 0.0397
_reflns_number_gt 4388
_reflns_number_total 4391
_reflns_threshold_expression >2sigma(I)
_cod_data_source_file ic6b00570_si_002.cif
_cod_data_source_block Ho_HNMP
_cod_depositor_comments
;
The following automatic conversions were performed:

data item '_exptl_absorpt_correction_type' value 'MULTI-SCAN' was
changed to 'multi-scan' in accordance with the
/home/saulius/struct/COD-crude-data/automatic-downloads/DataCite-retrospective/ACS/depositions/lib/dictionaries/cif_core.dic
dictionary named 'cif_core.dic' version 2.4.2 last updated on
2011-04-26.

data item '_symmetry_cell_setting' value 'Monoclinic' was changed to
'monoclinic' in accordance with the
/home/saulius/struct/COD-crude-data/automatic-downloads/DataCite-retrospective/ACS/depositions/lib/dictionaries/cif_core.dic
dictionary named 'cif_core.dic' version 2.4.2 last updated on
2011-04-26.

Automatic conversion script
Id: cif_fix_values 6909 2019-04-08 15:41:33Z antanas 
;
_cod_original_sg_symbol_H-M Cc
_cod_database_code 4347755

loop_
_symmetry_equiv_pos_as_xyz
'x, y, z'
'x, -y, z+1/2'
'x+1/2, y+1/2, z'
'x+1/2, -y+1/2, z+1/2'

loop_
_atom_site_label
_atom_site_type_symbol
_atom_site_fract_x
_atom_site_fract_y
_atom_site_fract_z
_atom_site_U_iso_or_equiv
_atom_site_adp_type
_atom_site_occupancy
_atom_site_symmetry_multiplicity
_atom_site_calc_flag
_atom_site_refinement_flags
Ho01 Ho 0.503540(15) 0.205429(4) 0.997080(17) 0.00441(3) Uani 1 1 d .
P1 P 0.66078(6) 0.38056(3) 0.20849(7) 0.00554(9) Uani 1 1 d .
P2 P 0.69972(6) 0.22072(4) 0.49217(8) 0.00491(9) Uani 1 1 d .
P3 P 0.35126(7) 0.28922(3) 0.55555(9) 0.00530(11) Uani 1 1 d .
Cl1 Cl 0.87796(6) 0.43855(3) 0.89971(8) 0.01186(10) Uani 1 1 d .
O1 O 0.52844(17) 0.10067(10) 0.8043(2) 0.0094(3) Uani 1 1 d .
H1A H 0.4487 0.0881 0.7197 0.014 Uiso 1 1 d R
H1B H 0.5810 0.1165 0.7545 0.014 Uiso 1 1 d R
O15 O 0.3658(2) 0.56300(13) 0.3449(3) 0.0199(4) Uani 1 1 d G
H15A H 0.4275 0.5979 0.3879 0.030 Uiso 1 1 d G
H15B H 0.3030 0.5796 0.2478 0.030 Uiso 1 1 d G
O11 O 0.44731(17) 0.26051(9) 0.7300(2) 0.0081(3) Uani 1 1 d .
O4 O 0.66917(17) 0.46325(10) 0.1357(2) 0.0093(3) Uani 1 1 d .
H4 H 0.7326 0.4879 0.2117 0.014 Uiso 1 1 calc R
O2 O 0.51271(19) 0.08258(10) 1.1278(2) 0.0121(3) Uani 1 1 d .
H2A H 0.5388 0.0743 1.2395 0.018 Uiso 1 1 d R
H2B H 0.4901 0.0389 1.0714 0.018 Uiso 1 1 d R
O10 O 0.33347(18) 0.22995(10) 0.4077(2) 0.0102(3) Uani 1 1 d .
H10 H 0.3506 0.1856 0.4503 0.015 Uiso 1 1 calc R
O16 O 0.2154(2) 0.51993(12) 0.5123(3) 0.0174(4) Uani 1 1 d G
H16A H 0.2593 0.5255 0.4487 0.026 Uiso 1 1 d G
H16B H 0.1453 0.4916 0.4568 0.026 Uiso 1 1 d G
O12 O 0.21981(17) 0.31829(11) 0.5409(2) 0.0101(3) Uani 1 1 d .
O8 O 0.84939(17) 0.22409(11) 0.5545(2) 0.0080(3) Uani 1 1 d .
O5 O 0.79428(16) 0.35468(10) 0.3396(2) 0.0086(3) Uani 1 1 d .
O7 O 0.66691(17) 0.15535(10) 0.5981(2) 0.0085(3) Uani 1 1 d .
H7 H 0.6788 0.1122 0.5628 0.013 Uiso 1 1 calc R
N1 N 0.52131(18) 0.34067(11) 0.4136(2) 0.0053(3) Uani 1 1 d .
H1 H 0.4804 0.3016 0.3338 0.006 Uiso 1 1 calc R
O9 O 0.6129(2) 0.21264(10) 0.3012(3) 0.0080(3) Uani 1 1 d .
O6 O 0.58648(17) 0.33113(9) 0.0535(2) 0.0078(3) Uani 1 1 d .
C2 C 0.6436(2) 0.30762(14) 0.5594(3) 0.0070(4) Uani 1 1 d .
H2C H 0.6230 0.2958 0.6598 0.008 Uiso 1 1 calc R
H2D H 0.7162 0.3462 0.5979 0.008 Uiso 1 1 calc R
C1 C 0.5536(2) 0.40476(13) 0.3185(3) 0.0075(4) Uani 1 1 d .
H1C H 0.5976 0.4464 0.4031 0.009 Uiso 1 1 calc R
H1D H 0.4685 0.4256 0.2300 0.009 Uiso 1 1 calc R
C3 C 0.4231(2) 0.36864(13) 0.4817(3) 0.0073(4) Uani 1 1 d .
H3A H 0.3503 0.3972 0.3884 0.009 Uiso 1 1 calc R
H3B H 0.4690 0.4044 0.5800 0.009 Uiso 1 1 calc R

loop_
_atom_site_aniso_label
_atom_site_aniso_U_11
_atom_site_aniso_U_22
_atom_site_aniso_U_33
_atom_site_aniso_U_23
_atom_site_aniso_U_13
_atom_site_aniso_U_12
Ho01 0.00432(4) 0.00504(4) 0.00375(4) -0.00014(3) 0.00159(3) -0.00003(3)
P1 0.0054(2) 0.0057(2) 0.0054(2) 0.00021(17) 0.00225(18) -0.00024(18)
P2 0.0050(2) 0.0056(2) 0.0043(2) 0.0003(2) 0.00214(19) -0.00007(19)
P3 0.0046(3) 0.0060(3) 0.0049(3) 0.00026(16) 0.0017(2) -0.00023(16)
Cl1 0.0138(2) 0.0080(2) 0.0108(2) 0.00050(18) 0.00230(19) -0.00008(18)
O1 0.0083(7) 0.0112(7) 0.0089(7) -0.0020(6) 0.0036(6) -0.0001(6)
O15 0.0175(9) 0.0224(11) 0.0168(9) -0.0017(8) 0.0042(7) -0.0062(8)
O11 0.0097(7) 0.0092(7) 0.0052(7) 0.0021(6) 0.0031(5) -0.0008(6)
O4 0.0119(8) 0.0076(8) 0.0070(7) 0.0010(6) 0.0027(6) -0.0028(6)
O2 0.0202(8) 0.0089(8) 0.0052(7) -0.0004(6) 0.0034(6) -0.0034(6)
O10 0.0156(8) 0.0074(8) 0.0054(7) -0.0007(6) 0.0025(6) -0.0006(6)
O16 0.0185(9) 0.0160(9) 0.0180(9) -0.0051(7) 0.0081(8) -0.0029(7)
O12 0.0070(7) 0.0118(8) 0.0127(8) 0.0033(6) 0.0054(6) 0.0010(6)
O8 0.0047(7) 0.0098(7) 0.0104(8) 0.0011(6) 0.0042(6) -0.0006(6)
O5 0.0055(7) 0.0109(7) 0.0076(7) 0.0014(6) 0.0012(6) 0.0009(6)
O7 0.0121(8) 0.0060(7) 0.0089(7) 0.0009(5) 0.0060(6) -0.0010(6)
N1 0.0056(7) 0.0048(8) 0.0052(8) -0.0007(6) 0.0020(7) 0.0012(6)
O9 0.0078(8) 0.0101(8) 0.0042(8) -0.0008(5) 0.0006(7) -0.0003(5)
O6 0.0085(6) 0.0086(7) 0.0056(7) -0.0003(5) 0.0024(5) -0.0015(6)
C2 0.0078(10) 0.0074(9) 0.0050(10) 0.0015(8) 0.0020(8) 0.0026(8)
C1 0.0084(9) 0.0072(9) 0.0102(9) 0.0013(7) 0.0070(8) 0.0001(7)
C3 0.0071(8) 0.0077(9) 0.0081(10) -0.0003(7) 0.0044(8) 0.0010(7)

loop_
_atom_type_symbol
_atom_type_description
_atom_type_scat_dispersion_real
_atom_type_scat_dispersion_imag
_atom_type_scat_source
C C 0.0033 0.0016 'International Tables Vol C Tables 4.2.6.8 and 6.1.1.4'
H H 0.0000 0.0000 'International Tables Vol C Tables 4.2.6.8 and 6.1.1.4'
Cl Cl 0.1484 0.1585 'International Tables Vol C Tables 4.2.6.8 and 6.1.1.4'
Ho Ho -0.2175 4.6783 'International Tables Vol C Tables 4.2.6.8 and 6.1.1.4'
N N 0.0061 0.0033 'International Tables Vol C Tables 4.2.6.8 and 6.1.1.4'
O O 0.0106 0.0060 'International Tables Vol C Tables 4.2.6.8 and 6.1.1.4'
P P 0.1023 0.0942 'International Tables Vol C Tables 4.2.6.8 and 6.1.1.4'

loop_
_geom_angle_atom_site_label_1
_geom_angle_atom_site_label_2
_geom_angle_atom_site_label_3
_geom_angle
_geom_angle_site_symmetry_1
_geom_angle_site_symmetry_3
O11 Ho01 O12 93.54(6) . 4
O11 Ho01 O8 94.07(6) . 4_455
O12 Ho01 O8 150.59(6) 4 4_455
O11 Ho01 O9 149.71(6) . 1_556
O12 Ho01 O9 79.42(7) 4 1_556
O8 Ho01 O9 79.74(7) 4_455 1_556
O11 Ho01 O6 74.23(6) . 1_556
O12 Ho01 O6 81.06(6) 4 1_556
O8 Ho01 O6 73.81(6) 4_455 1_556
O9 Ho01 O6 75.58(6) 1_556 1_556
O11 Ho01 O5 80.71(6) . 4_455
O12 Ho01 O5 135.47(6) 4 4_455
O8 Ho01 O5 73.86(6) 4_455 4_455
O9 Ho01 O5 124.62(6) 1_556 4_455
O6 Ho01 O5 137.07(6) 1_556 4_455
O11 Ho01 O2 140.68(6) . .
O12 Ho01 O2 85.87(7) 4 .
O8 Ho01 O2 105.49(7) 4_455 .
O9 Ho01 O2 68.74(6) 1_556 .
O6 Ho01 O2 143.67(6) 1_556 .
O5 Ho01 O2 72.80(6) 4_455 .
O11 Ho01 O1 73.93(6) . .
O12 Ho01 O1 65.46(6) 4 .
O8 Ho01 O1 143.80(6) 4_455 .
O9 Ho01 O1 126.89(6) 1_556 .
O6 Ho01 O1 131.46(6) 1_556 .
O5 Ho01 O1 70.58(6) 4_455 .
O2 Ho01 O1 70.15(6) . .
O5 P1 O6 118.84(10) . .
O5 P1 O4 111.18(10) . .
O6 P1 O4 106.46(9) . .
O5 P1 C1 109.79(10) . .
O6 P1 C1 110.23(10) . .
O4 P1 C1 98.38(10) . .
O9 P2 O8 119.11(11) . .
O9 P2 O7 110.40(10) . .
O8 P2 O7 108.11(10) . .
O9 P2 C2 105.64(11) . .
O8 P2 C2 109.15(11) . .
O7 P2 C2 103.27(10) . .
O11 P3 O12 116.99(10) . .
O11 P3 O10 111.39(10) . .
O12 P3 O10 111.66(10) . .
O11 P3 C3 111.19(10) . .
O12 P3 C3 105.29(10) . .
O10 P3 C3 98.59(10) . .
P3 O11 Ho01 154.13(10) . .
P3 O12 Ho01 149.58(12) . 4_454
P2 O8 Ho01 138.01(11) . 4_554
P1 O5 Ho01 167.05(11) . 4_554
C2 N1 C1 112.83(17) . .
C2 N1 C3 110.51(17) . .
C1 N1 C3 109.77(16) . .
P2 O9 Ho01 171.92(13) . 1_554
P1 O6 Ho01 137.76(10) . 1_554
N1 C2 P2 111.62(16) . .
N1 C1 P1 116.84(15) . .
N1 C3 P3 111.93(15) . .

loop_
_geom_bond_atom_site_label_1
_geom_bond_atom_site_label_2
_geom_bond_distance
_geom_bond_site_symmetry_2
Ho01 O11 2.2875(16) .
Ho01 O12 2.2967(17) 4
Ho01 O8 2.3143(17) 4_455
Ho01 O9 2.339(2) 1_556
Ho01 O6 2.3430(17) 1_556
Ho01 O5 2.3680(17) 4_455
Ho01 O2 2.3914(17) .
Ho01 O1 2.5406(17) .
P1 O5 1.4910(17) .
P1 O6 1.4912(17) .
P1 O4 1.5849(18) .
P1 C1 1.841(2) .
P2 O9 1.496(2) .
P2 O8 1.5096(18) .
P2 O7 1.5842(17) .
P2 C2 1.817(3) .
P3 O11 1.4925(17) .
P3 O12 1.4939(18) .
P3 O10 1.5696(18) .
P3 C3 1.832(2) .
O12 Ho01 2.2967(17) 4_454
O8 Ho01 2.3143(17) 4_554
O5 Ho01 2.3679(16) 4_554
N1 C2 1.505(3) .
N1 C1 1.506(3) .
N1 C3 1.511(3) .
O9 Ho01 2.339(2) 1_554
O6 Ho01 2.3430(17) 1_554

loop_
_geom_hbond_atom_site_label_D
_geom_hbond_atom_site_label_H
_geom_hbond_atom_site_label_A
_geom_hbond_distance_DH
_geom_hbond_distance_HA
_geom_hbond_distance_DA
_geom_hbond_angle_DHA
_geom_hbond_site_symmetry_A
O16 H16A O15 0.87 1.86 2.710(3) 164.3 .
O7 H7 O16 0.84 1.75 2.591(3) 173.9 3_545
O1 H1A Cl1 0.90 2.53 3.1840(18) 130.9 4_454
O1 H1B O7 0.89 2.05 2.929(2) 168.8 .
O15 H15B O12 0.87 2.39 3.159(3) 147.6 2_564
O15 H15A O6 0.87 2.12 2.968(3) 165.3 2_565
O4 H4 Cl1 0.84 2.14 2.9780(18) 173.3 2_564
O2 H2B Cl1 0.88 2.27 3.1304(19) 165.3 3_445
O10 H10 Cl1 0.84 2.25 2.9812(19) 145.7 4_454
O16 H16B O1 0.87 2.12 2.949(3) 158.6 4_454
N1 H1 O8 0.93 2.23 3.037(3) 144.4 4_454
C2 H2C O11 0.99 2.34 3.184(3) 142.2 .
